data_4102296
loop_
_publ_author_name
'Amy L. Fuller'
'Lindesay A. S. Scott-Hayward'
'Yang Li'
'Michael B\"uhl'
'Alexandra M. Z. Slawin'
'J. Derek Woollins'

_publ_section_title
;
 Automated Chemical Crystallography
;
_journal_name_full 'Journal of the American Chemical Society'
_journal_page_first 5799
_journal_page_last 5802
_journal_paper_doi 10.1021/ja100247y
_journal_volume 132
_journal_year 2010
_chemical_formula_moiety 'C12 H10 Se2 '
_chemical_formula_sum 'C12 H10 Se2'
_chemical_formula_weight 312.13
_space_group_IT_number 19
_symmetry_cell_setting orthorhombic
_symmetry_Int_Tables_number 19
_symmetry_space_group_name_Hall 'P 2ac 2ab'
_symmetry_space_group_name_H-M 'P 21 21 21'
_cell_angle_alpha 90.0000
_cell_angle_beta 90.0000
_cell_angle_gamma 90.0000
_cell_formula_units_Z 4
_cell_length_a 5.5699(19)
_cell_length_b 8.238(3)
_cell_length_c 23.826(7)
_cell_measurement_reflns_used 3781
_cell_measurement_temperature 125.1
_cell_measurement_theta_max 26.3
_cell_measurement_theta_min 2.6
_cell_volume 1093.3(6)
_computing_cell_refinement CrystalClear
_computing_data_collection CrystalClear
_computing_data_reduction CrystalStructure
_computing_publication_material 'CrystalStructure 3.8'
_computing_structure_refinement SHELXL
_computing_structure_solution SIR97
_diffrn_ambient_temperature 125
_diffrn_detector_area_resol_mean 14.63
_diffrn_measured_fraction_theta_full 0.980
_diffrn_measured_fraction_theta_max 0.980
_diffrn_measurement_device_type 'Rigaku Saturn'
_diffrn_measurement_method \w
_diffrn_radiation_type 'Mo K\a'
_diffrn_radiation_wavelength 0.71070
_diffrn_reflns_av_R_equivalents 0.032
_diffrn_reflns_limit_h_max 5
_diffrn_reflns_limit_h_min -6
_diffrn_reflns_limit_k_max 10
_diffrn_reflns_limit_k_min -7
_diffrn_reflns_limit_l_max 17
_diffrn_reflns_limit_l_min -29
_diffrn_reflns_number 4088
_diffrn_reflns_theta_full 26.32
_diffrn_reflns_theta_max 26.32
_exptl_absorpt_coefficient_mu 6.720
_exptl_absorpt_correction_T_max 0.817
_exptl_absorpt_correction_T_min 0.522
_exptl_absorpt_correction_type multi-scan
_exptl_absorpt_process_details 'Jacobson, R. (1998) Private communication'
_exptl_crystal_colour yellow
_exptl_crystal_density_diffrn 1.896
_exptl_crystal_density_method 'not measured'
_exptl_crystal_description prism
_exptl_crystal_F_000 600.00
_exptl_crystal_size_max 0.21
_exptl_crystal_size_mid 0.06
_exptl_crystal_size_min 0.03
_refine_diff_density_max 0.90
_refine_diff_density_min -0.92
_refine_ls_abs_structure_details 'Flack, H. D. (1983), Acta Cryst. A39, 876-881.  779 Friedel Pairs'
_refine_ls_abs_structure_Flack 0.06(2)
_refine_ls_extinction_method none
_refine_ls_goodness_of_fit_ref 1.224
_refine_ls_hydrogen_treatment refall
_refine_ls_number_parameters 128
_refine_ls_number_reflns 2083
_refine_ls_R_factor_gt 0.0334
_refine_ls_shift/su_max 0.0010
_refine_ls_structure_factor_coef Fsqd
_refine_ls_weighting_details 'w = 1/[\s^2^(Fo^2^)+(0.0535P)^2^+0.7335P] where P=(Fo^2^+2Fc^2^)/3'
_refine_ls_weighting_scheme calc
_refine_ls_wR_factor_ref 0.1014
_reflns_number_gt 2028
_reflns_number_total 2083
_reflns_threshold_expression F^2^>2.0\s(F^2^)
_cod_data_source_file ja100247y_si_001_4.cif
_cod_data_source_block 2
_cod_original_formula_sum 'C12 H10 Se2 '
_cod_database_code 4102296

loop_
_symmetry_equiv_pos_site_id
_symmetry_equiv_pos_as_xyz
1 +X,+Y,+Z
2 1/2+X,1/2-Y,-Z
3 -X,1/2+Y,1/2-Z
4 1/2-X,-Y,1/2+Z

loop_
_atom_site_label
_atom_site_type_symbol
_atom_site_fract_x
_atom_site_fract_y
_atom_site_fract_z
_atom_site_U_iso_or_equiv
_atom_site_adp_type
_atom_site_occupancy
_atom_site_symmetry_multiplicity
_atom_site_calc_flag
_atom_site_refinement_flags
Se(1) Se 0.42557(10) 0.77297(6) 0.446691(19) 0.02095(16) Uani 1.00 1 d .
Se(2) Se 0.06815(10) 0.70277(6) 0.40425(2) 0.02175(16) Uani 1.00 1 d .
C(1) C 0.4517(11) 1.0033(6) 0.4323(2) 0.0213(10) Uani 1.00 1 d .
C(2) C 0.6576(10) 1.0774(7) 0.4533(2) 0.0241(11) Uani 1.00 1 d .
C(3) C 0.6906(11) 1.2441(7) 0.4438(2) 0.0289(13) Uani 1.00 1 d .
C(4) C 0.5254(10) 1.3309(6) 0.4132(2) 0.0293(13) Uani 1.00 1 d .
C(5) C 0.3184(10) 1.2553(7) 0.3932(2) 0.0268(12) Uani 1.00 1 d .
C(6) C 0.2836(10) 1.0915(6) 0.4025(2) 0.0226(11) Uani 1.00 1 d .
C(7) C 0.1658(9) 0.6637(6) 0.3270(2) 0.0205(11) Uani 1.00 1 d .
C(8) C 0.3705(9) 0.7306(7) 0.3034(2) 0.0238(11) Uani 1.00 1 d .
C(9) C 0.4155(10) 0.7053(7) 0.2474(2) 0.0306(12) Uani 1.00 1 d .
C(10) C 0.2593(11) 0.6145(7) 0.2150(2) 0.0318(14) Uani 1.00 1 d .
C(11) C 0.0604(12) 0.5464(7) 0.2389(2) 0.0330(12) Uani 1.00 1 d .
C(12) C 0.0102(9) 0.5698(7) 0.2954(2) 0.0263(12) Uani 1.00 1 d .
H(2) H 0.7734 1.0165 0.4736 0.029 Uiso 1.00 1 c R
H(3) H 0.8282 1.2973 0.4585 0.035 Uiso 1.00 1 c R
H(4) H 0.5522 1.4427 0.4057 0.035 Uiso 1.00 1 c R
H(5) H 0.2017 1.3163 0.3732 0.032 Uiso 1.00 1 c R
H(6) H 0.1440 1.0395 0.3884 0.027 Uiso 1.00 1 c R
H(8) H 0.4781 0.7929 0.3256 0.029 Uiso 1.00 1 c R
H(9) H 0.5551 0.7507 0.2307 0.037 Uiso 1.00 1 c R
H(10) H 0.2903 0.5994 0.1762 0.038 Uiso 1.00 1 c R
H(11) H -0.0447 0.4824 0.2166 0.040 Uiso 1.00 1 c R
H(12) H -0.1279 0.5223 0.3121 0.032 Uiso 1.00 1 c R

loop_
_atom_site_aniso_label
_atom_site_aniso_U_11
_atom_site_aniso_U_22
_atom_site_aniso_U_33
_atom_site_aniso_U_12
_atom_site_aniso_U_13
_atom_site_aniso_U_23
Se(1) 0.0229(2) 0.0215(2) 0.0185(2) -0.0004(2) -0.0023(2) 0.0013(2)
Se(2) 0.0198(2) 0.0245(2) 0.0209(2) -0.0022(2) 0.0019(2) -0.0018(2)
C(1) 0.028(2) 0.023(2) 0.013(2) 0.000(2) 0.003(2) -0.0024(19)
C(2) 0.025(2) 0.028(3) 0.020(2) 0.004(2) -0.002(2) 0.001(2)
C(3) 0.030(2) 0.028(3) 0.029(2) -0.009(2) 0.001(2) -0.014(2)
C(4) 0.037(3) 0.019(2) 0.032(2) 0.002(2) 0.008(2) -0.000(2)
C(5) 0.029(2) 0.020(2) 0.032(2) 0.001(2) 0.002(2) 0.003(2)
C(6) 0.023(2) 0.023(2) 0.021(2) 0.004(2) 0.002(2) 0.002(2)
C(7) 0.022(2) 0.017(2) 0.023(2) 0.003(2) -0.0033(19) 0.003(2)
C(8) 0.020(2) 0.027(2) 0.024(2) -0.006(2) 0.0016(19) 0.002(2)
C(9) 0.026(2) 0.039(3) 0.027(2) 0.000(3) 0.008(2) -0.001(2)
C(10) 0.040(3) 0.037(3) 0.019(2) 0.005(3) 0.001(2) -0.002(2)
C(11) 0.038(3) 0.038(3) 0.024(2) -0.001(3) -0.005(2) -0.003(2)
C(12) 0.026(3) 0.027(2) 0.025(2) -0.005(2) -0.000(2) -0.001(2)

loop_
_atom_type_symbol
_atom_type_description
_atom_type_scat_dispersion_real
_atom_type_scat_dispersion_imag
_atom_type_scat_source
C C 0.003 0.002
;
International Tables for Crystallography
(1992, Vol. C, Tables 4.2.6.8 and 6.1.1.4)
;
H H 0.000 0.000
;
International Tables for Crystallography
(1992, Vol. C, Table 6.1.1.4)
;
Se Se -0.093 2.226
;
International Tables for Crystallography
(1992, Vol. C, Tables 4.2.6.8 and 6.1.1.4)
;

loop_
_geom_angle_atom_site_label_1
_geom_angle_atom_site_label_2
_geom_angle_atom_site_label_3
_geom_angle
_geom_angle_publ_flag
Se(2) Se(1) C(1) 103.49(17) yes
Se(1) Se(2) C(7) 102.41(15) yes
Se(1) C(1) C(2) 115.4(4) yes
Se(1) C(1) C(6) 123.8(4) yes
C(2) C(1) C(6) 120.8(5) yes
C(1) C(2) C(3) 118.6(5) yes
C(2) C(3) C(4) 120.5(5) yes
C(3) C(4) C(5) 120.2(5) yes
C(4) C(5) C(6) 119.8(5) yes
C(1) C(6) C(5) 120.1(5) yes
Se(2) C(7) C(8) 123.2(3) yes
Se(2) C(7) C(12) 115.5(3) yes
C(8) C(7) C(12) 121.2(4) yes
C(7) C(8) C(9) 118.9(5) yes
C(8) C(9) C(10) 120.6(5) yes
C(9) C(10) C(11) 120.0(5) yes
C(10) C(11) C(12) 120.7(5) yes
C(7) C(12) C(11) 118.6(5) yes
C(1) C(2) H(2) 120.7 no
C(3) C(2) H(2) 120.7 no
C(2) C(3) H(3) 119.8 no
C(4) C(3) H(3) 119.8 no
C(3) C(4) H(4) 119.9 no
C(5) C(4) H(4) 119.9 no
C(4) C(5) H(5) 120.1 no
C(6) C(5) H(5) 120.1 no
C(1) C(6) H(6) 119.9 no
C(5) C(6) H(6) 119.9 no
C(7) C(8) H(8) 120.5 no
C(9) C(8) H(8) 120.6 no
C(8) C(9) H(9) 119.7 no
C(10) C(9) H(9) 119.7 no
C(9) C(10) H(10) 120.0 no
C(11) C(10) H(10) 120.0 no
C(10) C(11) H(11) 119.7 no
C(12) C(11) H(11) 119.7 no
C(7) C(12) H(12) 120.7 no
C(11) C(12) H(12) 120.7 no

loop_
_geom_bond_atom_site_label_1
_geom_bond_atom_site_label_2
_geom_bond_distance
_geom_bond_publ_flag
Se(1) Se(2) 2.3066(7) yes
Se(1) C(1) 1.933(5) yes
Se(2) C(7) 1.947(5) yes
C(1) C(2) 1.392(8) yes
C(1) C(6) 1.382(7) yes
C(2) C(3) 1.404(8) yes
C(3) C(4) 1.374(8) yes
C(4) C(5) 1.395(8) yes
C(5) C(6) 1.381(8) yes
C(7) C(8) 1.385(7) yes
C(7) C(12) 1.384(7) yes
C(8) C(9) 1.374(7) yes
C(9) C(10) 1.383(8) yes
C(10) C(11) 1.366(9) yes
C(11) C(12) 1.389(7) yes
C(2) H(2) 0.950 no
C(3) H(3) 0.950 no
C(4) H(4) 0.950 no
C(5) H(5) 0.950 no
C(6) H(6) 0.950 no
C(8) H(8) 0.950 no
C(9) H(9) 0.950 no
C(10) H(10) 0.950 no
C(11) H(11) 0.950 no
C(12) H(12) 0.950 no

loop_
_geom_contact_atom_site_label_1
_geom_contact_atom_site_label_2
_geom_contact_distance
_geom_contact_site_symmetry_2
Se(1) H(2) 3.164 2_466
Se(1) H(4) 2.975 1_545
Se(2) H(2) 3.480 1_455
Se(2) H(4) 3.585 1_445
Se(2) H(4) 3.444 1_545
Se(2) H(5) 3.352 1_545
C(1) H(3) 3.152 2_476
C(1) H(10) 3.061 3_655
C(2) H(3) 2.974 2_476
C(2) H(6) 3.135 1_655
C(2) H(10) 3.103 3_655
C(3) H(3) 3.100 2_476
C(3) H(5) 3.359 1_655
C(3) H(6) 3.311 1_655
C(3) H(10) 3.098 3_655
C(4) H(2) 3.289 2_476
C(4) H(3) 3.415 2_476
C(4) H(9) 3.521 3_655
C(4) H(10) 3.037 3_655
C(4) H(12) 3.467 1_665
C(5) H(3) 3.162 1_455
C(5) H(3) 3.560 2_476
C(5) H(9) 3.035 3_655
C(5) H(10) 3.021 3_655
C(6) H(2) 3.367 1_455
C(6) H(3) 3.330 1_455
C(6) H(3) 3.445 2_476
C(6) H(9) 3.549 3_655
C(6) H(10) 3.024 3_655
C(6) H(11) 3.260 3_555
C(7) H(4) 3.386 1_545
C(7) H(5) 3.073 1_545
C(7) H(11) 2.902 3_555
C(8) H(4) 3.548 1_545
C(8) H(11) 2.797 3_555
C(8) H(12) 3.285 1_655
C(9) H(11) 3.599 1_655
C(9) H(11) 3.195 3_555
C(9) H(12) 3.335 1_655
C(9) H(12) 3.375 3_555
C(10) H(6) 3.390 3_545
C(10) H(8) 3.178 3_645
C(10) H(9) 3.424 3_645
C(10) H(12) 3.498 3_555
C(11) H(6) 3.239 3_545
C(11) H(9) 3.285 1_455
C(11) H(9) 3.323 3_645
C(12) H(5) 2.988 1_545
C(12) H(8) 3.561 1_455
C(12) H(9) 3.320 1_455
C(12) H(11) 3.417 3_555
H(2) Se(1) 3.164 2_566
H(2) Se(2) 3.480 1_655
H(2) C(4) 3.289 2_576
H(2) C(6) 3.367 1_655
H(2) H(3) 3.334 2_476
H(2) H(4) 3.284 2_576
H(2) H(6) 2.902 1_655
H(3) C(1) 3.152 2_576
H(3) C(2) 2.974 2_576
H(3) C(3) 3.100 2_576
H(3) C(4) 3.415 2_576
H(3) C(5) 3.162 1_655
H(3) C(5) 3.560 2_576
H(3) C(6) 3.330 1_655
H(3) C(6) 3.445 2_576
H(3) H(2) 3.334 2_576
H(3) H(3) 3.503 2_476
H(3) H(3) 3.503 2_576
H(3) H(5) 2.914 1_655
H(3) H(6) 3.225 1_655
H(4) Se(1) 2.975 1_565
H(4) Se(2) 3.444 1_565
H(4) Se(2) 3.585 1_665
H(4) C(7) 3.386 1_565
H(4) C(8) 3.548 1_565
H(4) H(2) 3.284 2_476
H(4) H(8) 3.483 1_565
H(4) H(10) 3.546 3_655
H(4) H(12) 2.929 1_665
H(5) Se(2) 3.352 1_565
H(5) C(3) 3.359 1_455
H(5) C(7) 3.073 1_565
H(5) C(12) 2.988 1_565
H(5) H(3) 2.914 1_455
H(5) H(9) 2.873 3_655
H(5) H(10) 3.476 3_555
H(5) H(10) 3.547 3_655
H(5) H(11) 3.592 3_555
H(5) H(12) 2.893 1_565
H(6) C(2) 3.135 1_455
H(6) C(3) 3.311 1_455
H(6) C(10) 3.390 3_555
H(6) C(11) 3.239 3_555
H(6) H(2) 2.902 1_455
H(6) H(3) 3.225 1_455
H(6) H(10) 2.908 3_555
H(6) H(10) 3.541 3_655
H(6) H(11) 2.604 3_555
H(8) C(10) 3.178 3_655
H(8) C(12) 3.561 1_655
H(8) H(4) 3.483 1_545
H(8) H(10) 2.836 3_655
H(8) H(11) 3.046 3_555
H(8) H(12) 3.145 1_655
H(9) C(4) 3.521 3_645
H(9) C(5) 3.035 3_645
H(9) C(6) 3.549 3_645
H(9) C(10) 3.424 3_655
H(9) C(11) 3.285 1_655
H(9) C(11) 3.323 3_655
H(9) C(12) 3.320 1_655
H(9) H(5) 2.873 3_645
H(9) H(11) 3.157 1_655
H(9) H(11) 3.558 3_655
H(9) H(12) 3.227 1_655
H(9) H(12) 3.422 3_555
H(10) C(1) 3.061 3_645
H(10) C(2) 3.103 3_645
H(10) C(3) 3.098 3_645
H(10) C(4) 3.037 3_645
H(10) C(5) 3.021 3_645
H(10) C(6) 3.024 3_645
H(10) H(4) 3.546 3_645
H(10) H(5) 3.476 3_545
H(10) H(5) 3.547 3_645
H(10) H(6) 2.908 3_545
H(10) H(6) 3.541 3_645
H(10) H(8) 2.836 3_645
H(11) C(6) 3.260 3_545
H(11) C(7) 2.902 3_545
H(11) C(8) 2.797 3_545
H(11) C(9) 3.599 1_455
H(11) C(9) 3.195 3_545
H(11) C(12) 3.417 3_545
H(11) H(5) 3.592 3_545
H(11) H(6) 2.604 3_545
H(11) H(8) 3.046 3_545
H(11) H(9) 3.157 1_455
H(11) H(9) 3.558 3_645
H(12) C(4) 3.467 1_445
H(12) C(8) 3.285 1_455
H(12) C(9) 3.335 1_455
H(12) C(9) 3.375 3_545
H(12) C(10) 3.498 3_545
H(12) H(4) 2.929 1_445
H(12) H(5) 2.893 1_545
H(12) H(8) 3.145 1_455
H(12) H(9) 3.227 1_455
H(12) H(9) 3.422 3_545

loop_
_geom_torsion_atom_site_label_1
_geom_torsion_atom_site_label_2
_geom_torsion_atom_site_label_3
_geom_torsion_atom_site_label_4
_geom_torsion
Se(2) Se(1) C(1) C(2) -179.2(3)
Se(2) Se(1) C(1) C(6) -0.5(4)
C(1) Se(1) Se(2) C(7) 85.4(2)
Se(1) Se(2) C(7) C(8) -23.3(4)
Se(1) Se(2) C(7) C(12) 159.6(3)
Se(1) C(1) C(2) C(3) 179.1(4)
Se(1) C(1) C(6) C(5) -178.7(4)
C(2) C(1) C(6) C(5) -0.1(6)
C(6) C(1) C(2) C(3) 0.3(7)
C(1) C(2) C(3) C(4) -1.5(8)
C(2) C(3) C(4) C(5) 2.4(8)
C(3) C(4) C(5) C(6) -2.2(8)
C(4) C(5) C(6) C(1) 1.0(8)
Se(2) C(7) C(8) C(9) -175.4(4)
Se(2) C(7) C(12) C(11) 175.6(4)
C(8) C(7) C(12) C(11) -1.5(8)
C(12) C(7) C(8) C(9) 1.4(8)
C(7) C(8) C(9) C(10) -0.1(6)
C(8) C(9) C(10) C(11) -1.2(9)
C(9) C(10) C(11) C(12) 1.2(9)
C(10) C(11) C(12) C(7) 0.1(7)
